data_4330424
loop_
_publ_author_name
'Caroline T. Saouma'
'Connie C. Lu'
'Jonas C. Peters'

_publ_section_title
;
 Mononuclear Five- and Six-Coordinate Iron Hydrazido and Hydrazine Species
;
_journal_name_full 'Inorganic Chemistry'
_journal_page_first 10043
_journal_page_last 10054
_journal_paper_doi 10.1021/ic301704f
_journal_volume 51
_journal_year 2012
_chemical_formula_sum 'C47 H48 B Fe N2 P3'
_chemical_formula_weight 800.44
_chemical_name_systematic
; 
 ? 
;
_space_group_IT_number 14
_symmetry_cell_setting monoclinic
_symmetry_space_group_name_Hall '-P 2yn'
_symmetry_space_group_name_H-M 'P 1 21/n 1'
_atom_sites_solution_hydrogens geom
_atom_sites_solution_primary direct
_atom_sites_solution_secondary difmap
_audit_creation_method SHELXL-97
_cell_angle_alpha 90.00
_cell_angle_beta 94.24(3)
_cell_angle_gamma 90.00
_cell_formula_units_Z 4
_cell_length_a 13.294(3)
_cell_length_b 22.458(5)
_cell_length_c 13.418(3)
_cell_measurement_reflns_used 9830
_cell_measurement_temperature 100(2)
_cell_measurement_theta_max 30.50
_cell_measurement_theta_min 2.24
_cell_volume 3995.1(16)
_computing_cell_refinement 'SAINT 7.46A (Bruker-AXS, 2008)'
_computing_data_collection 'APEX2 3.0 (Bruker-AXS, 2008)'
_computing_data_reduction 'SAINT 7.46A (Bruker-AXS, 2008)'
_computing_structure_refinement 'SHELXL-97 (Sheldrick, 2008)'
_computing_structure_solution 'SHELXS-97 (Sheldrick, 2008)'
_diffrn_ambient_temperature 100(2)
_diffrn_detector_area_resol_mean 8.3
_diffrn_measured_fraction_theta_full 0.995
_diffrn_measured_fraction_theta_max 0.995
_diffrn_measurement_device_type 'Bruker Smart APEX CCD'
_diffrn_measurement_method 'omega and phi scans'
_diffrn_radiation_monochromator graphite
_diffrn_radiation_source 'fine-focus sealed tube'
_diffrn_radiation_type MoK\a
_diffrn_radiation_wavelength 0.71073
_diffrn_reflns_av_R_equivalents 0.0547
_diffrn_reflns_av_sigmaI/netI 0.0335
_diffrn_reflns_limit_h_max 18
_diffrn_reflns_limit_h_min -18
_diffrn_reflns_limit_k_max 30
_diffrn_reflns_limit_k_min -31
_diffrn_reflns_limit_l_max 18
_diffrn_reflns_limit_l_min -18
_diffrn_reflns_number 83416
_diffrn_reflns_theta_full 29.57
_diffrn_reflns_theta_max 29.57
_diffrn_reflns_theta_min 1.77
_exptl_absorpt_coefficient_mu 0.534
_exptl_absorpt_correction_T_max 0.7461
_exptl_absorpt_correction_T_min 0.6786
_exptl_absorpt_correction_type multi-scan
_exptl_absorpt_process_details 'SADABS (Sheldrick, 2008)'
_exptl_crystal_colour green
_exptl_crystal_density_diffrn 1.331
_exptl_crystal_description block
_exptl_crystal_F_000 1680
_exptl_crystal_size_max 0.43
_exptl_crystal_size_mid 0.34
_exptl_crystal_size_min 0.28
_refine_diff_density_max 0.621
_refine_diff_density_min -0.300
_refine_diff_density_rms 0.073
_refine_ls_extinction_method none
_refine_ls_goodness_of_fit_ref 1.050
_refine_ls_hydrogen_treatment mixed
_refine_ls_matrix_type full
_refine_ls_number_parameters 492
_refine_ls_number_reflns 11169
_refine_ls_number_restraints 458
_refine_ls_restrained_S_all 1.029
_refine_ls_R_factor_all 0.0509
_refine_ls_R_factor_gt 0.0395
_refine_ls_shift/su_max 0.001
_refine_ls_shift/su_mean 0.000
_refine_ls_structure_factor_coef Fsqd
_refine_ls_weighting_details 'calc w=1/[\s^2^(Fo^2^)+(0.0514P)^2^+2.6658P] where P=(Fo^2^+2Fc^2^)/3'
_refine_ls_weighting_scheme calc
_refine_ls_wR_factor_gt 0.0998
_refine_ls_wR_factor_ref 0.1086
_reflns_number_gt 9235
_reflns_number_total 11169
_reflns_threshold_expression >2sigma(I)
_cod_data_source_file ic301704f_si_002_02.cif
_cod_data_source_block 4
_cod_original_cell_volume 3995.2(14)
_cod_database_code 4330424

loop_
_symmetry_equiv_pos_as_xyz
'x, y, z'
'-x+1/2, y+1/2, -z+1/2'
'-x, -y, -z'
'x-1/2, -y-1/2, z-1/2'

loop_
_atom_site_label
_atom_site_type_symbol
_atom_site_fract_x
_atom_site_fract_y
_atom_site_fract_z
_atom_site_U_iso_or_equiv
_atom_site_adp_type
_atom_site_occupancy
_atom_site_symmetry_multiplicity
_atom_site_calc_flag
_atom_site_refinement_flags
Fe1 Fe 0.964192(16) 0.107207(10) 0.202588(15) 0.01486(6) Uani 1 1 d U
N1 N 0.99860(11) 0.03171(6) 0.17994(10) 0.0212(3) Uani 1 1 d DU
H1N H 1.0349(15) -0.0009(8) 0.1617(15) 0.025 Uiso 1 1 d D
P1 P 0.82955(3) 0.160367(18) 0.23015(3) 0.01510(8) Uani 1 1 d U
B1 B 0.93791(14) 0.26478(8) 0.16189(12) 0.0172(3) Uani 1 1 d U
C1 C 0.92954(12) 0.33715(7) 0.14411(12) 0.0191(3) Uani 1 1 d U
P2 P 0.97553(3) 0.151720(18) 0.05969(3) 0.01608(9) Uani 1 1 d U
N2 N 0.97223(11) 0.02826(7) 0.28066(10) 0.0227(3) Uani 1 1 d U
C2 C 0.89131(13) 0.36247(8) 0.05314(13) 0.0244(3) Uani 1 1 d U
H2 H 0.8684 0.3366 0.0003 0.029 Uiso 1 1 calc R
P3 P 1.06293(3) 0.173974(18) 0.27565(3) 0.01614(9) Uani 1 1 d U
C3 C 0.88538(15) 0.42385(8) 0.03683(14) 0.0296(4) Uani 1 1 d U
H3 H 0.8592 0.4386 -0.0262 0.036 Uiso 1 1 calc R
C4 C 0.91740(17) 0.46343(9) 0.11206(15) 0.0346(4) Uani 1 1 d U
H4 H 0.9116 0.5052 0.1021 0.042 Uiso 1 1 calc R
C5 C 0.95799(19) 0.44041(9) 0.20187(15) 0.0385(5) Uani 1 1 d U
H5 H 0.9824 0.4667 0.2537 0.046 Uiso 1 1 calc R
C6 C 0.96345(17) 0.37904(9) 0.21714(13) 0.0330(4) Uani 1 1 d U
H6 H 0.9914 0.3648 0.2799 0.040 Uiso 1 1 calc R
C7 C 0.83732(12) 0.24166(7) 0.21779(11) 0.0175(3) Uani 1 1 d U
H7A H 0.7758 0.2561 0.1791 0.021 Uiso 1 1 calc R
H7B H 0.8387 0.2597 0.2852 0.021 Uiso 1 1 calc R
C8 C 0.94096(12) 0.23048(7) 0.05252(11) 0.0184(3) Uani 1 1 d U
H8A H 0.9897 0.2515 0.0126 0.022 Uiso 1 1 calc R
H8B H 0.8736 0.2340 0.0163 0.022 Uiso 1 1 calc R
C9 C 1.04232(12) 0.25108(7) 0.23377(12) 0.0196(3) Uani 1 1 d U
H9A H 1.0419 0.2767 0.2937 0.023 Uiso 1 1 calc R
H9B H 1.1007 0.2633 0.1968 0.023 Uiso 1 1 calc R
C10 C 0.72261(12) 0.13663(7) 0.14293(11) 0.0178(3) Uani 1 1 d U
C11 C 0.67681(12) 0.08142(8) 0.15867(12) 0.0215(3) Uani 1 1 d U
H11 H 0.6978 0.0587 0.2162 0.026 Uiso 1 1 calc R
C12 C 0.60122(14) 0.05940(8) 0.09148(14) 0.0268(4) Uani 1 1 d U
H12 H 0.5715 0.0218 0.1030 0.032 Uiso 1 1 calc R
C13 C 0.56920(15) 0.09237(9) 0.00779(15) 0.0323(4) Uani 1 1 d U
H13 H 0.5181 0.0772 -0.0386 0.039 Uiso 1 1 calc R
C14 C 0.61164(15) 0.14730(9) -0.00800(14) 0.0315(4) Uani 1 1 d U
H14 H 0.5889 0.1701 -0.0649 0.038 Uiso 1 1 calc R
C15 C 0.68756(14) 0.16969(8) 0.05891(12) 0.0238(3) Uani 1 1 d U
H15 H 0.7158 0.2077 0.0474 0.029 Uiso 1 1 calc R
C16 C 0.76913(12) 0.14609(7) 0.34693(11) 0.0176(3) Uani 1 1 d U
C17 C 0.67117(13) 0.16721(8) 0.35699(12) 0.0223(3) Uani 1 1 d U
H17 H 0.6396 0.1920 0.3066 0.027 Uiso 1 1 calc R
C18 C 0.61983(14) 0.15229(8) 0.43964(13) 0.0253(3) Uani 1 1 d U
H18 H 0.5527 0.1659 0.4444 0.030 Uiso 1 1 calc R
C19 C 0.66593(14) 0.11757(9) 0.51565(13) 0.0269(4) Uani 1 1 d U
H19 H 0.6308 0.1076 0.5725 0.032 Uiso 1 1 calc R
C20 C 0.76329(15) 0.09776(9) 0.50774(13) 0.0290(4) Uani 1 1 d U
H20 H 0.7955 0.0745 0.5599 0.035 Uiso 1 1 calc R
C21 C 0.81509(13) 0.11164(8) 0.42353(12) 0.0229(3) Uani 1 1 d U
H21 H 0.8819 0.0975 0.4187 0.027 Uiso 1 1 calc R
C22 C 0.89857(13) 0.11678(7) -0.04454(11) 0.0190(3) Uani 1 1 d U
C23 C 0.84241(13) 0.06570(8) -0.03133(12) 0.0209(3) Uani 1 1 d U
H23 H 0.8478 0.0459 0.0314 0.025 Uiso 1 1 calc R
C24 C 0.77799(14) 0.04315(8) -0.10940(13) 0.0260(4) Uani 1 1 d U
H24 H 0.7399 0.0081 -0.0995 0.031 Uiso 1 1 calc R
C25 C 0.76944(15) 0.07184(9) -0.20151(13) 0.0312(4) Uani 1 1 d U
H25 H 0.7244 0.0571 -0.2540 0.037 Uiso 1 1 calc R
C26 C 0.82706(18) 0.12211(9) -0.21632(13) 0.0355(5) Uani 1 1 d U
H26 H 0.8223 0.1415 -0.2794 0.043 Uiso 1 1 calc R
C27 C 0.89199(16) 0.14413(9) -0.13874(13) 0.0295(4) Uani 1 1 d U
H27 H 0.9323 0.1781 -0.1498 0.035 Uiso 1 1 calc R
C28 C 1.10025(12) 0.14759(8) 0.00965(11) 0.0204(3) Uani 1 1 d U
C29 C 1.13289(14) 0.09335(9) -0.02820(13) 0.0270(4) Uani 1 1 d U
H29 H 1.0899 0.0595 -0.0293 0.032 Uiso 1 1 calc R
C30 C 1.22821(16) 0.08880(10) -0.06425(15) 0.0352(4) Uani 1 1 d U
H30 H 1.2497 0.0519 -0.0900 0.042 Uiso 1 1 calc R
C31 C 1.29197(16) 0.13777(11) -0.06277(16) 0.0381(5) Uani 1 1 d U
H31 H 1.3565 0.1346 -0.0883 0.046 Uiso 1 1 calc R
C32 C 1.26101(15) 0.19115(10) -0.02403(15) 0.0341(4) Uani 1 1 d U
H32 H 1.3049 0.2246 -0.0220 0.041 Uiso 1 1 calc R
C33 C 1.16570(14) 0.19624(8) 0.01209(13) 0.0260(4) Uani 1 1 d U
H33 H 1.1451 0.2331 0.0386 0.031 Uiso 1 1 calc R
C34 C 1.06541(12) 0.17822(8) 0.41321(11) 0.0196(3) Uani 1 1 d U
C35 C 0.99342(13) 0.21193(9) 0.45920(12) 0.0253(4) Uani 1 1 d U
H35 H 0.9442 0.2335 0.4190 0.030 Uiso 1 1 calc R
C36 C 0.99255(14) 0.21444(9) 0.56308(13) 0.0301(4) Uani 1 1 d U
H36 H 0.9428 0.2374 0.5928 0.036 Uiso 1 1 calc R
C37 C 1.06427(15) 0.18346(9) 0.62297(13) 0.0291(4) Uani 1 1 d U
H37 H 1.0638 0.1852 0.6937 0.035 Uiso 1 1 calc R
C38 C 1.13652(14) 0.14997(8) 0.57900(13) 0.0262(4) Uani 1 1 d U
H38 H 1.1861 0.1290 0.6197 0.031 Uiso 1 1 calc R
C39 C 1.13673(13) 0.14692(8) 0.47503(12) 0.0221(3) Uani 1 1 d U
H39 H 1.1860 0.1233 0.4458 0.027 Uiso 1 1 calc R
C40 C 1.19877(12) 0.16065(8) 0.26108(11) 0.0189(3) Uani 1 1 d U
C41 C 1.23255(13) 0.10828(8) 0.21886(13) 0.0232(3) Uani 1 1 d U
H41 H 1.1854 0.0783 0.1975 0.028 Uiso 1 1 calc R
C42 C 1.33524(14) 0.09958(9) 0.20764(14) 0.0287(4) Uani 1 1 d U
H42 H 1.3574 0.0636 0.1791 0.034 Uiso 1 1 calc R
C43 C 1.40490(13) 0.14300(9) 0.23784(14) 0.0288(4) Uani 1 1 d U
H43 H 1.4746 0.1371 0.2297 0.035 Uiso 1 1 calc R
C44 C 1.37188(13) 0.19525(8) 0.28009(13) 0.0259(4) Uani 1 1 d U
H44 H 1.4193 0.2252 0.3011 0.031 Uiso 1 1 calc R
C45 C 1.26981(13) 0.20412(8) 0.29185(12) 0.0223(3) Uani 1 1 d U
H45 H 1.2482 0.2400 0.3210 0.027 Uiso 1 1 calc R
C46 C 0.88602(16) -0.01156(9) 0.29245(15) 0.0321(4) Uani 1 1 d U
H46A H 0.8295 0.0003 0.2457 0.048 Uiso 1 1 calc R
H46B H 0.8657 -0.0088 0.3610 0.048 Uiso 1 1 calc R
H46C H 0.9054 -0.0526 0.2785 0.048 Uiso 1 1 calc R
C47 C 1.05633(15) 0.01295(9) 0.35416(13) 0.0302(4) Uani 1 1 d U
H47A H 1.0728 -0.0294 0.3481 0.045 Uiso 1 1 calc R
H47B H 1.0365 0.0210 0.4218 0.045 Uiso 1 1 calc R
H47C H 1.1155 0.0370 0.3414 0.045 Uiso 1 1 calc R

loop_
_atom_site_aniso_label
_atom_site_aniso_U_11
_atom_site_aniso_U_22
_atom_site_aniso_U_33
_atom_site_aniso_U_23
_atom_site_aniso_U_13
_atom_site_aniso_U_12
Fe1 0.01627(11) 0.01422(12) 0.01411(10) 0.00035(7) 0.00125(8) 0.00085(8)
N1 0.0257(7) 0.0180(7) 0.0201(6) 0.0006(5) 0.0034(5) 0.0026(6)
P1 0.01574(18) 0.01573(19) 0.01392(16) 0.00112(13) 0.00169(13) 0.00059(14)
B1 0.0197(8) 0.0156(8) 0.0164(7) 0.0001(6) 0.0020(6) 0.0010(6)
C1 0.0199(7) 0.0171(8) 0.0210(7) 0.0010(6) 0.0056(6) 0.0005(6)
P2 0.01912(19) 0.01510(19) 0.01426(17) -0.00025(13) 0.00291(13) 0.00033(15)
N2 0.0268(7) 0.0200(7) 0.0215(6) 0.0027(5) 0.0034(5) 0.0022(6)
C2 0.0243(8) 0.0216(9) 0.0268(8) 0.0004(6) -0.0020(6) 0.0008(7)
P3 0.01589(19) 0.0174(2) 0.01511(17) -0.00071(13) 0.00102(13) 0.00079(15)
C3 0.0334(10) 0.0236(9) 0.0312(9) 0.0062(7) -0.0026(7) 0.0027(7)
C4 0.0486(12) 0.0167(9) 0.0388(10) 0.0023(7) 0.0048(9) 0.0027(8)
C5 0.0669(15) 0.0196(9) 0.0290(9) -0.0056(7) 0.0021(9) 0.0017(9)
C6 0.0588(13) 0.0196(9) 0.0202(8) -0.0009(6) 0.0005(8) 0.0030(8)
C7 0.0201(7) 0.0155(7) 0.0171(6) 0.0003(5) 0.0019(5) 0.0014(6)
C8 0.0222(8) 0.0165(7) 0.0170(7) 0.0006(5) 0.0043(5) 0.0013(6)
C9 0.0206(8) 0.0163(7) 0.0218(7) -0.0010(6) 0.0018(6) -0.0006(6)
C10 0.0156(7) 0.0200(8) 0.0179(7) -0.0023(5) 0.0015(5) 0.0020(6)
C11 0.0204(8) 0.0215(8) 0.0225(7) -0.0005(6) 0.0013(6) 0.0010(6)
C12 0.0238(9) 0.0224(9) 0.0341(9) -0.0055(7) 0.0016(7) -0.0026(7)
C13 0.0256(9) 0.0335(10) 0.0361(10) -0.0097(8) -0.0096(7) 0.0020(8)
C14 0.0352(10) 0.0290(10) 0.0281(9) -0.0010(7) -0.0133(7) 0.0055(8)
C15 0.0265(9) 0.0212(8) 0.0227(8) 0.0008(6) -0.0036(6) 0.0018(7)
C16 0.0191(7) 0.0179(8) 0.0161(6) -0.0008(5) 0.0036(5) -0.0010(6)
C17 0.0221(8) 0.0229(8) 0.0224(7) 0.0020(6) 0.0045(6) 0.0029(6)
C18 0.0234(8) 0.0271(9) 0.0263(8) -0.0017(6) 0.0085(6) 0.0012(7)
C19 0.0298(9) 0.0324(10) 0.0199(7) 0.0018(6) 0.0098(6) -0.0016(7)
C20 0.0310(9) 0.0380(11) 0.0181(7) 0.0077(7) 0.0028(6) 0.0030(8)
C21 0.0211(8) 0.0294(9) 0.0184(7) 0.0018(6) 0.0023(6) 0.0036(7)
C22 0.0234(8) 0.0185(8) 0.0150(6) -0.0012(5) 0.0010(5) 0.0032(6)
C23 0.0226(8) 0.0218(8) 0.0183(7) -0.0027(6) 0.0026(6) 0.0023(6)
C24 0.0267(9) 0.0260(9) 0.0252(8) -0.0074(6) 0.0009(6) -0.0004(7)
C25 0.0355(10) 0.0339(10) 0.0228(8) -0.0090(7) -0.0071(7) 0.0050(8)
C26 0.0544(13) 0.0319(10) 0.0187(8) 0.0001(7) -0.0073(8) 0.0031(9)
C27 0.0452(11) 0.0240(9) 0.0189(8) 0.0016(6) -0.0001(7) -0.0024(8)
C28 0.0208(8) 0.0228(8) 0.0181(7) 0.0018(6) 0.0047(6) 0.0016(6)
C29 0.0284(9) 0.0261(9) 0.0270(8) -0.0019(7) 0.0051(7) 0.0033(7)
C30 0.0322(10) 0.0382(11) 0.0361(10) -0.0048(8) 0.0092(8) 0.0123(9)
C31 0.0255(10) 0.0519(13) 0.0386(11) 0.0074(9) 0.0129(8) 0.0056(9)
C32 0.0262(9) 0.0411(12) 0.0357(10) 0.0094(8) 0.0075(8) -0.0045(8)
C33 0.0253(9) 0.0265(9) 0.0266(8) 0.0032(7) 0.0060(7) -0.0011(7)
C34 0.0183(7) 0.0223(8) 0.0182(7) -0.0016(6) 0.0020(5) -0.0039(6)
C35 0.0213(8) 0.0332(10) 0.0213(7) -0.0038(7) 0.0012(6) 0.0018(7)
C36 0.0264(9) 0.0410(11) 0.0234(8) -0.0069(7) 0.0057(7) 0.0001(8)
C37 0.0315(10) 0.0381(11) 0.0180(7) -0.0014(7) 0.0038(6) -0.0076(8)
C38 0.0288(9) 0.0290(9) 0.0204(8) 0.0037(6) -0.0004(6) -0.0044(7)
C39 0.0227(8) 0.0230(8) 0.0209(7) 0.0002(6) 0.0027(6) -0.0016(6)
C40 0.0162(7) 0.0231(8) 0.0174(7) -0.0001(6) 0.0008(5) 0.0005(6)
C41 0.0197(8) 0.0243(9) 0.0253(8) -0.0042(6) -0.0010(6) -0.0002(6)
C42 0.0225(9) 0.0287(10) 0.0346(9) -0.0108(7) 0.0012(7) 0.0042(7)
C43 0.0167(8) 0.0371(11) 0.0328(9) -0.0088(8) 0.0018(6) 0.0002(7)
C44 0.0212(8) 0.0273(9) 0.0287(8) -0.0050(7) -0.0007(6) -0.0032(7)
C45 0.0212(8) 0.0237(8) 0.0220(7) -0.0035(6) 0.0012(6) -0.0006(6)
C46 0.0365(10) 0.0231(9) 0.0377(10) 0.0067(7) 0.0089(8) -0.0028(8)
C47 0.0380(10) 0.0267(10) 0.0251(8) 0.0045(7) -0.0036(7) 0.0087(8)

loop_
_atom_type_symbol
_atom_type_description
_atom_type_scat_dispersion_real
_atom_type_scat_dispersion_imag
_atom_type_scat_source
C C 0.0033 0.0016 'International Tables Vol C Tables 4.2.6.8 and 6.1.1.4'
H H 0.0000 0.0000 'International Tables Vol C Tables 4.2.6.8 and 6.1.1.4'
B B 0.0013 0.0007 'International Tables Vol C Tables 4.2.6.8 and 6.1.1.4'
N N 0.0061 0.0033 'International Tables Vol C Tables 4.2.6.8 and 6.1.1.4'
P P 0.1023 0.0942 'International Tables Vol C Tables 4.2.6.8 and 6.1.1.4'
Fe Fe 0.3463 0.8444 'International Tables Vol C Tables 4.2.6.8 and 6.1.1.4'

loop_
_geom_angle_atom_site_label_1
_geom_angle_atom_site_label_2
_geom_angle_atom_site_label_3
_geom_angle
N1 Fe1 N2 42.72(6)
N1 Fe1 P2 104.50(5)
N2 Fe1 P2 147.07(4)
N1 Fe1 P3 125.18(5)
N2 Fe1 P3 110.92(5)
P2 Fe1 P3 90.09(3)
N1 Fe1 P1 139.71(5)
N2 Fe1 P1 113.16(5)
P2 Fe1 P1 90.52(3)
P3 Fe1 P1 91.23(2)
N2 N1 Fe1 78.82(9)
N2 N1 H1N 112.3(13)
Fe1 N1 H1N 161.1(13)
C7 P1 C16 106.32(7)
C7 P1 C10 105.95(7)
C16 P1 C10 97.17(7)
C7 P1 Fe1 118.11(5)
C16 P1 Fe1 117.32(6)
C10 P1 Fe1 109.45(5)
C1 B1 C9 108.19(13)
C1 B1 C8 109.62(12)
C9 B1 C8 110.71(13)
C1 B1 C7 109.00(13)
C9 B1 C7 110.23(12)
C8 B1 C7 109.06(13)
C2 C1 C6 114.21(16)
C2 C1 B1 122.77(14)
C6 C1 B1 122.98(15)
C8 P2 C28 105.06(8)
C8 P2 C22 104.38(7)
C28 P2 C22 99.58(8)
C8 P2 Fe1 117.19(5)
C28 P2 Fe1 114.95(6)
C22 P2 Fe1 113.67(6)
N1 N2 C46 112.56(14)
N1 N2 C47 114.82(14)
C46 N2 C47 110.13(15)
N1 N2 Fe1 58.46(8)
C46 N2 Fe1 124.52(12)
C47 N2 Fe1 123.31(12)
C3 C2 C1 123.18(16)
C3 C2 H2 118.4
C1 C2 H2 118.4
C9 P3 C34 104.40(8)
C9 P3 C40 104.15(8)
C34 P3 C40 99.68(8)
C9 P3 Fe1 116.14(6)
C34 P3 Fe1 116.83(6)
C40 P3 Fe1 113.62(6)
C4 C3 C2 120.48(17)
C4 C3 H3 119.8
C2 C3 H3 119.8
C5 C4 C3 118.23(18)
C5 C4 H4 120.9
C3 C4 H4 120.9
C4 C5 C6 120.66(18)
C4 C5 H5 119.7
C6 C5 H5 119.7
C5 C6 C1 123.20(17)
C5 C6 H6 118.4
C1 C6 H6 118.4
B1 C7 P1 113.78(11)
B1 C7 H7A 108.8
P1 C7 H7A 108.8
B1 C7 H7B 108.8
P1 C7 H7B 108.8
H7A C7 H7B 107.7
B1 C8 P2 115.13(11)
B1 C8 H8A 108.5
P2 C8 H8A 108.5
B1 C8 H8B 108.5
P2 C8 H8B 108.5
H8A C8 H8B 107.5
B1 C9 P3 116.90(11)
B1 C9 H9A 108.1
P3 C9 H9A 108.1
B1 C9 H9B 108.1
P3 C9 H9B 108.1
H9A C9 H9B 107.3
C15 C10 C11 117.84(15)
C15 C10 P1 123.39(13)
C11 C10 P1 118.71(12)
C12 C11 C10 121.15(16)
C12 C11 H11 119.4
C10 C11 H11 119.4
C13 C12 C11 119.96(17)
C13 C12 H12 120.0
C11 C12 H12 120.0
C14 C13 C12 119.85(17)
C14 C13 H13 120.1
C12 C13 H13 120.1
C13 C14 C15 120.57(17)
C13 C14 H14 119.7
C15 C14 H14 119.7
C14 C15 C10 120.60(17)
C14 C15 H15 119.7
C10 C15 H15 119.7
C21 C16 C17 118.51(15)
C21 C16 P1 122.02(12)
C17 C16 P1 119.34(12)
C18 C17 C16 120.76(16)
C18 C17 H17 119.6
C16 C17 H17 119.6
C17 C18 C19 120.42(17)
C17 C18 H18 119.8
C19 C18 H18 119.8
C20 C19 C18 119.31(16)
C20 C19 H19 120.3
C18 C19 H19 120.3
C19 C20 C21 120.66(17)
C19 C20 H20 119.7
C21 C20 H20 119.7
C16 C21 C20 120.28(16)
C16 C21 H21 119.9
C20 C21 H21 119.9
C23 C22 C27 118.62(15)
C23 C22 P2 121.88(12)
C27 C22 P2 119.40(13)
C22 C23 C24 120.63(16)
C22 C23 H23 119.7
C24 C23 H23 119.7
C25 C24 C23 120.22(18)
C25 C24 H24 119.9
C23 C24 H24 119.9
C26 C25 C24 119.65(17)
C26 C25 H25 120.2
C24 C25 H25 120.2
C25 C26 C27 120.02(17)
C25 C26 H26 120.0
C27 C26 H26 120.0
C26 C27 C22 120.80(18)
C26 C27 H27 119.6
C22 C27 H27 119.6
C33 C28 C29 118.68(16)
C33 C28 P2 122.01(13)
C29 C28 P2 119.25(13)
C30 C29 C28 120.24(18)
C30 C29 H29 119.9
C28 C29 H29 119.9
C31 C30 C29 120.49(19)
C31 C30 H30 119.8
C29 C30 H30 119.8
C32 C31 C30 119.63(18)
C32 C31 H31 120.2
C30 C31 H31 120.2
C31 C32 C33 120.36(19)
C31 C32 H32 119.8
C33 C32 H32 119.8
C32 C33 C28 120.58(18)
C32 C33 H33 119.7
C28 C33 H33 119.7
C35 C34 C39 117.72(15)
C35 C34 P3 120.45(13)
C39 C34 P3 121.81(13)
C36 C35 C34 121.25(17)
C36 C35 H35 119.4
C34 C35 H35 119.4
C37 C36 C35 120.12(17)
C37 C36 H36 119.9
C35 C36 H36 119.9
C38 C37 C36 119.59(16)
C38 C37 H37 120.2
C36 C37 H37 120.2
C37 C38 C39 120.30(17)
C37 C38 H38 119.9
C39 C38 H38 119.9
C38 C39 C34 121.01(16)
C38 C39 H39 119.5
C34 C39 H39 119.5
C41 C40 C45 118.55(15)
C41 C40 P3 121.61(13)
C45 C40 P3 119.84(13)
C40 C41 C42 120.53(16)
C40 C41 H41 119.7
C42 C41 H41 119.7
C43 C42 C41 120.49(17)
C43 C42 H42 119.8
C41 C42 H42 119.8
C42 C43 C44 119.33(17)
C42 C43 H43 120.3
C44 C43 H43 120.3
C43 C44 C45 120.49(17)
C43 C44 H44 119.8
C45 C44 H44 119.8
C44 C45 C40 120.61(16)
C44 C45 H45 119.7
C40 C45 H45 119.7
N2 C46 H46A 109.5
N2 C46 H46B 109.5
H46A C46 H46B 109.5
N2 C46 H46C 109.5
H46A C46 H46C 109.5
H46B C46 H46C 109.5
N2 C47 H47A 109.5
N2 C47 H47B 109.5
H47A C47 H47B 109.5
N2 C47 H47C 109.5
H47A C47 H47C 109.5
H47B C47 H47C 109.5

loop_
_geom_bond_atom_site_label_1
_geom_bond_atom_site_label_2
_geom_bond_distance
Fe1 N1 1.7880(15)
Fe1 N2 2.0582(15)
Fe1 P2 2.1775(6)
Fe1 P3 2.1777(6)
Fe1 P1 2.2054(6)
N1 N2 1.4232(19)
N1 H1N 0.920(15)
P1 C7 1.8367(17)
P1 C16 1.8411(16)
P1 C10 1.8518(17)
B1 C1 1.645(2)
B1 C9 1.659(2)
B1 C8 1.661(2)
B1 C7 1.664(2)
C1 C2 1.407(2)
C1 C6 1.408(2)
P2 C8 1.8283(17)
P2 C28 1.8366(17)
P2 C22 1.8458(17)
N2 C46 1.471(2)
N2 C47 1.476(2)
C2 C3 1.397(3)
C2 H2 0.9500
P3 C9 1.8349(17)
P3 C34 1.8462(16)
P3 C40 1.8550(17)
C3 C4 1.388(3)
C3 H3 0.9500
C4 C5 1.384(3)
C4 H4 0.9500
C5 C6 1.395(3)
C5 H5 0.9500
C6 H6 0.9500
C7 H7A 0.9900
C7 H7B 0.9900
C8 H8A 0.9900
C8 H8B 0.9900
C9 H9A 0.9900
C9 H9B 0.9900
C10 C15 1.401(2)
C10 C11 1.404(2)
C11 C12 1.390(2)
C11 H11 0.9500
C12 C13 1.386(3)
C12 H12 0.9500
C13 C14 1.380(3)
C13 H13 0.9500
C14 C15 1.394(2)
C14 H14 0.9500
C15 H15 0.9500
C16 C21 1.391(2)
C16 C17 1.402(2)
C17 C18 1.386(2)
C17 H17 0.9500
C18 C19 1.390(3)
C18 H18 0.9500
C19 C20 1.380(3)
C19 H19 0.9500
C20 C21 1.401(2)
C20 H20 0.9500
C21 H21 0.9500
C22 C23 1.387(2)
C22 C27 1.402(2)
C23 C24 1.398(2)
C23 H23 0.9500
C24 C25 1.391(3)
C24 H24 0.9500
C25 C26 1.387(3)
C25 H25 0.9500
C26 C27 1.393(3)
C26 H26 0.9500
C27 H27 0.9500
C28 C33 1.396(2)
C28 C29 1.401(2)
C29 C30 1.393(3)
C29 H29 0.9500
C30 C31 1.388(3)
C30 H30 0.9500
C31 C32 1.382(3)
C31 H31 0.9500
C32 C33 1.394(3)
C32 H32 0.9500
C33 H33 0.9500
C34 C35 1.399(2)
C34 C39 1.402(2)
C35 C36 1.396(2)
C35 H35 0.9500
C36 C37 1.388(3)
C36 H36 0.9500
C37 C38 1.386(3)
C37 H37 0.9500
C38 C39 1.397(2)
C38 H38 0.9500
C39 H39 0.9500
C40 C41 1.394(2)
C40 C45 1.399(2)
C41 C42 1.398(3)
C41 H41 0.9500
C42 C43 1.385(3)
C42 H42 0.9500
C43 C44 1.388(3)
C43 H43 0.9500
C44 C45 1.392(2)
C44 H44 0.9500
C45 H45 0.9500
C46 H46A 0.9800
C46 H46B 0.9800
C46 H46C 0.9800
C47 H47A 0.9800
C47 H47B 0.9800
C47 H47C 0.9800
